data_4341157
loop_
_publ_author_name
'Yang, Jie'
'Wang, Xiaoqing'
'Dai, Fangna'
'Zhang, Liangliang'
'Wang, Rongming'
'Sun, Daofeng'

_publ_section_title
;
 Improving the Porosity and Catalytic Capacity of a Zinc Paddlewheel
 Metal-Organic Framework (MOF) through Metal-Ion Metathesis in a
 Single-Crystal-to-Single-Crystal Fashion.
;
_journal_issue 19
_journal_name_full 'Inorganic chemistry'
_journal_page_first 10649
_journal_page_last 10653
_journal_paper_doi 10.1021/ic5017092
_journal_volume 53
_journal_year 2014
_chemical_formula_moiety '0.06(C1056 H576 O560 Zn112), 4(N0.5 O1.5)'
_chemical_formula_sum 'C66 H36 N2 O41 Zn7'
_chemical_formula_weight 1970.56
_chemical_name_systematic
;
 ? 
;
_space_group_crystal_system cubic
_space_group_IT_number 225
_space_group_name_Hall '-F 4 2 3'
_space_group_name_H-M_alt 'F m -3 m'
_symmetry_space_group_name_Hall '-F 4 2 3'
_symmetry_space_group_name_H-M 'F m -3 m'
_atom_sites_solution_hydrogens geom
_atom_sites_solution_primary direct
_atom_sites_solution_secondary difmap
_audit_creation_date 2012-03-23
_audit_creation_method
;
  Olex2 1.1
  (compiled 2011.11.01 svn.r2039, GUI svn.r3906)
;
_cell_angle_alpha 90.00
_cell_angle_beta 90.00
_cell_angle_gamma 90.00
_cell_formula_units_Z 16
_cell_length_a 38.5910(8)
_cell_length_b 38.5910(8)
_cell_length_c 38.5910(8)
_cell_measurement_temperature 263(2)
_cell_volume 57472(2)
_computing_molecular_graphics
;
O. V. Dolomanov, L. J. Bourhis, R. J. Gildea, J. A. K. Howard and H. Puschmann,
OLEX2: a complete structure solution, refinement and analysis program.
J. Appl. Cryst. (2009). 42, 339-341.
;
_computing_publication_material
;
O. V. Dolomanov, L. J. Bourhis, R. J. Gildea, J. A. K. Howard and H. Puschmann,
OLEX2: a complete structure solution, refinement and analysis program.
J. Appl. Cryst. (2009). 42, 339-341.
;
_computing_structure_refinement
;
XL, G.M. Sheldrick, Acta Cryst.
(2008). A64, 112-122
;
_computing_structure_solution 'SHELXS-97 (Sheldrick, 1990)'
_diffrn_ambient_temperature 263.15
_diffrn_measured_fraction_theta_full 0.980
_diffrn_measured_fraction_theta_max 0.980
_diffrn_radiation_monochromator graphite
_diffrn_radiation_type CuK\a
_diffrn_radiation_wavelength 1.54178
_diffrn_reflns_av_R_equivalents 0.0370
_diffrn_reflns_av_unetI/netI 0.0304
_diffrn_reflns_limit_h_max 25
_diffrn_reflns_limit_h_min -38
_diffrn_reflns_limit_k_max 42
_diffrn_reflns_limit_k_min -44
_diffrn_reflns_limit_l_max 37
_diffrn_reflns_limit_l_min -34
_diffrn_reflns_number 10694
_diffrn_reflns_theta_full 64.10
_diffrn_reflns_theta_max 64.10
_diffrn_reflns_theta_min 3.80
_diffrn_source 'fine-focus sealed tube'
_exptl_absorpt_coefficient_mu 1.748
_exptl_absorpt_correction_T_max 0.9177
_exptl_absorpt_correction_T_min 0.8728
_exptl_crystal_density_diffrn 0.911
_exptl_crystal_density_method 'not measured'
_exptl_crystal_F_000 15744
_exptl_crystal_size_max 0.08
_exptl_crystal_size_mid 0.05
_exptl_crystal_size_min 0.05
_refine_diff_density_max 0.746
_refine_diff_density_min -0.414
_refine_diff_density_rms 0.072
_refine_ls_extinction_method none
_refine_ls_goodness_of_fit_ref 1.033
_refine_ls_hydrogen_treatment mixed
_refine_ls_matrix_type full
_refine_ls_number_parameters 127
_refine_ls_number_reflns 2348
_refine_ls_number_restraints 0
_refine_ls_restrained_S_all 1.033
_refine_ls_R_factor_all 0.1048
_refine_ls_R_factor_gt 0.0760
_refine_ls_shift/su_max 0.000
_refine_ls_shift/su_mean 0.000
_refine_ls_structure_factor_coef Fsqd
_refine_ls_weighting_details 'calc w=1/[\s^2^(Fo^2^)+(0.1677P)^2^+0.0000P] where P=(Fo^2^+2Fc^2^)/3'
_refine_ls_weighting_scheme calc
_refine_ls_wR_factor_gt 0.2391
_refine_ls_wR_factor_ref 0.2614
_reflns_number_gt 1393
_reflns_number_total 2348
_reflns_threshold_expression >2sigma(I)
_cod_data_source_file ic5017092_si_002.cif
_cod_data_source_block p
_cod_depositor_comments 'Adding full bibliography for 4341157--4341158.cif.'
_cod_database_code 4341157

loop_
_space_group_symop_id
_space_group_symop_operation_xyz
1 'x, y, z'
2 '-x, -y, z'
3 '-x, y, -z'
4 'x, -y, -z'
5 'z, x, y'
6 'z, -x, -y'
7 '-z, -x, y'
8 '-z, x, -y'
9 'y, z, x'
10 '-y, z, -x'
11 'y, -z, -x'
12 '-y, -z, x'
13 'y, x, -z'
14 '-y, -x, -z'
15 'y, -x, z'
16 '-y, x, z'
17 'x, z, -y'
18 '-x, z, y'
19 '-x, -z, -y'
20 'x, -z, y'
21 'z, y, -x'
22 'z, -y, x'
23 '-z, y, x'
24 '-z, -y, -x'
25 'x, y+1/2, z+1/2'
26 '-x, -y+1/2, z+1/2'
27 '-x, y+1/2, -z+1/2'
28 'x, -y+1/2, -z+1/2'
29 'z, x+1/2, y+1/2'
30 'z, -x+1/2, -y+1/2'
31 '-z, -x+1/2, y+1/2'
32 '-z, x+1/2, -y+1/2'
33 'y, z+1/2, x+1/2'
34 '-y, z+1/2, -x+1/2'
35 'y, -z+1/2, -x+1/2'
36 '-y, -z+1/2, x+1/2'
37 'y, x+1/2, -z+1/2'
38 '-y, -x+1/2, -z+1/2'
39 'y, -x+1/2, z+1/2'
40 '-y, x+1/2, z+1/2'
41 'x, z+1/2, -y+1/2'
42 '-x, z+1/2, y+1/2'
43 '-x, -z+1/2, -y+1/2'
44 'x, -z+1/2, y+1/2'
45 'z, y+1/2, -x+1/2'
46 'z, -y+1/2, x+1/2'
47 '-z, y+1/2, x+1/2'
48 '-z, -y+1/2, -x+1/2'
49 'x+1/2, y, z+1/2'
50 '-x+1/2, -y, z+1/2'
51 '-x+1/2, y, -z+1/2'
52 'x+1/2, -y, -z+1/2'
53 'z+1/2, x, y+1/2'
54 'z+1/2, -x, -y+1/2'
55 '-z+1/2, -x, y+1/2'
56 '-z+1/2, x, -y+1/2'
57 'y+1/2, z, x+1/2'
58 '-y+1/2, z, -x+1/2'
59 'y+1/2, -z, -x+1/2'
60 '-y+1/2, -z, x+1/2'
61 'y+1/2, x, -z+1/2'
62 '-y+1/2, -x, -z+1/2'
63 'y+1/2, -x, z+1/2'
64 '-y+1/2, x, z+1/2'
65 'x+1/2, z, -y+1/2'
66 '-x+1/2, z, y+1/2'
67 '-x+1/2, -z, -y+1/2'
68 'x+1/2, -z, y+1/2'
69 'z+1/2, y, -x+1/2'
70 'z+1/2, -y, x+1/2'
71 '-z+1/2, y, x+1/2'
72 '-z+1/2, -y, -x+1/2'
73 'x+1/2, y+1/2, z'
74 '-x+1/2, -y+1/2, z'
75 '-x+1/2, y+1/2, -z'
76 'x+1/2, -y+1/2, -z'
77 'z+1/2, x+1/2, y'
78 'z+1/2, -x+1/2, -y'
79 '-z+1/2, -x+1/2, y'
80 '-z+1/2, x+1/2, -y'
81 'y+1/2, z+1/2, x'
82 '-y+1/2, z+1/2, -x'
83 'y+1/2, -z+1/2, -x'
84 '-y+1/2, -z+1/2, x'
85 'y+1/2, x+1/2, -z'
86 '-y+1/2, -x+1/2, -z'
87 'y+1/2, -x+1/2, z'
88 '-y+1/2, x+1/2, z'
89 'x+1/2, z+1/2, -y'
90 '-x+1/2, z+1/2, y'
91 '-x+1/2, -z+1/2, -y'
92 'x+1/2, -z+1/2, y'
93 'z+1/2, y+1/2, -x'
94 'z+1/2, -y+1/2, x'
95 '-z+1/2, y+1/2, x'
96 '-z+1/2, -y+1/2, -x'
97 '-x, -y, -z'
98 'x, y, -z'
99 'x, -y, z'
100 '-x, y, z'
101 '-z, -x, -y'
102 '-z, x, y'
103 'z, x, -y'
104 'z, -x, y'
105 '-y, -z, -x'
106 'y, -z, x'
107 '-y, z, x'
108 'y, z, -x'
109 '-y, -x, z'
110 'y, x, z'
111 '-y, x, -z'
112 'y, -x, -z'
113 '-x, -z, y'
114 'x, -z, -y'
115 'x, z, y'
116 '-x, z, -y'
117 '-z, -y, x'
118 '-z, y, -x'
119 'z, -y, -x'
120 'z, y, x'
121 '-x, -y+1/2, -z+1/2'
122 'x, y+1/2, -z+1/2'
123 'x, -y+1/2, z+1/2'
124 '-x, y+1/2, z+1/2'
125 '-z, -x+1/2, -y+1/2'
126 '-z, x+1/2, y+1/2'
127 'z, x+1/2, -y+1/2'
128 'z, -x+1/2, y+1/2'
129 '-y, -z+1/2, -x+1/2'
130 'y, -z+1/2, x+1/2'
131 '-y, z+1/2, x+1/2'
132 'y, z+1/2, -x+1/2'
133 '-y, -x+1/2, z+1/2'
134 'y, x+1/2, z+1/2'
135 '-y, x+1/2, -z+1/2'
136 'y, -x+1/2, -z+1/2'
137 '-x, -z+1/2, y+1/2'
138 'x, -z+1/2, -y+1/2'
139 'x, z+1/2, y+1/2'
140 '-x, z+1/2, -y+1/2'
141 '-z, -y+1/2, x+1/2'
142 '-z, y+1/2, -x+1/2'
143 'z, -y+1/2, -x+1/2'
144 'z, y+1/2, x+1/2'
145 '-x+1/2, -y, -z+1/2'
146 'x+1/2, y, -z+1/2'
147 'x+1/2, -y, z+1/2'
148 '-x+1/2, y, z+1/2'
149 '-z+1/2, -x, -y+1/2'
150 '-z+1/2, x, y+1/2'
151 'z+1/2, x, -y+1/2'
152 'z+1/2, -x, y+1/2'
153 '-y+1/2, -z, -x+1/2'
154 'y+1/2, -z, x+1/2'
155 '-y+1/2, z, x+1/2'
156 'y+1/2, z, -x+1/2'
157 '-y+1/2, -x, z+1/2'
158 'y+1/2, x, z+1/2'
159 '-y+1/2, x, -z+1/2'
160 'y+1/2, -x, -z+1/2'
161 '-x+1/2, -z, y+1/2'
162 'x+1/2, -z, -y+1/2'
163 'x+1/2, z, y+1/2'
164 '-x+1/2, z, -y+1/2'
165 '-z+1/2, -y, x+1/2'
166 '-z+1/2, y, -x+1/2'
167 'z+1/2, -y, -x+1/2'
168 'z+1/2, y, x+1/2'
169 '-x+1/2, -y+1/2, -z'
170 'x+1/2, y+1/2, -z'
171 'x+1/2, -y+1/2, z'
172 '-x+1/2, y+1/2, z'
173 '-z+1/2, -x+1/2, -y'
174 '-z+1/2, x+1/2, y'
175 'z+1/2, x+1/2, -y'
176 'z+1/2, -x+1/2, y'
177 '-y+1/2, -z+1/2, -x'
178 'y+1/2, -z+1/2, x'
179 '-y+1/2, z+1/2, x'
180 'y+1/2, z+1/2, -x'
181 '-y+1/2, -x+1/2, z'
182 'y+1/2, x+1/2, z'
183 '-y+1/2, x+1/2, -z'
184 'y+1/2, -x+1/2, -z'
185 '-x+1/2, -z+1/2, y'
186 'x+1/2, -z+1/2, -y'
187 'x+1/2, z+1/2, y'
188 '-x+1/2, z+1/2, -y'
189 '-z+1/2, -y+1/2, x'
190 '-z+1/2, y+1/2, -x'
191 'z+1/2, -y+1/2, -x'
192 'z+1/2, y+1/2, x'

loop_
_atom_site_label
_atom_site_type_symbol
_atom_site_fract_x
_atom_site_fract_y
_atom_site_fract_z
_atom_site_U_iso_or_equiv
_atom_site_adp_type
_atom_site_occupancy
_atom_site_symmetry_multiplicity
_atom_site_calc_flag
_atom_site_refinement_flags
Zn1 Zn 0.0000 0.5000 0.30468(5) 0.0785(6) Uani 1 8 d S
Zn2 Zn 0.0000 0.5000 0.22745(5) 0.0869(6) Uani 1 8 d S
Zn3 Zn 0.18065(3) 0.31935(3) 0.18065(3) 0.0988(7) Uani 1 6 d S
Zn4 Zn 0.12689(3) 0.37311(3) 0.12689(3) 0.1093(8) Uani 1 6 d S
C1 C 0.04675(16) 0.45325(16) 0.2662(4) 0.109(3) Uani 1 2 d S
C2 C 0.07395(14) 0.42605(14) 0.2659(3) 0.096(2) Uani 1 2 d S
C3 C 0.08647(16) 0.41353(16) 0.2339(2) 0.101(2) Uani 1 2 d S
H3 H 0.0777 0.4223 0.2133 0.121 Uiso 1 2 calc SR
C4 C 0.11215(15) 0.38785(15) 0.2334(2) 0.099(2) Uani 1 2 d S
C5 C 0.12497(15) 0.37503(15) 0.2646(3) 0.110(3) Uani 1 2 d S
H5 H 0.1420 0.3580 0.2642 0.133 Uiso 1 2 calc SR
C6 C 0.11290(16) 0.38710(16) 0.2964(3) 0.108(3) Uani 1 2 d S
C7 C 0.08680(14) 0.41320(14) 0.2950(3) 0.099(2) Uani 1 2 d S
H7 H 0.0783 0.4217 0.3159 0.119 Uiso 1 2 calc SR
C8 C 0.12552(19) 0.37448(19) 0.2002(3) 0.118(3) Uani 1 2 d S
C9 C 0.12715(15) 0.37285(15) 0.3287(2) 0.107(3) Uani 1 2 d S
C10 C 0.1123(2) 0.34265(16) 0.34265(16) 0.107(3) Uani 1 2 d S
C11 C 0.0812(3) 0.3266(2) 0.3266(2) 0.128(3) Uani 1 2 d S
H11A H 0.0749 0.3062 0.3394 0.192 Uiso 0.50 1 calc PR
H11B H 0.0862 0.3205 0.3031 0.192 Uiso 0.50 1 calc PR
H11C H 0.0623 0.3428 0.3271 0.192 Uiso 0.50 1 calc PR
O1 O 0.03641(10) 0.46359(10) 0.2955(2) 0.1109(19) Uani 1 2 d S
O1W O 0.0000 0.5000 0.3557(3) 0.133(5) Uani 1 8 d S
O2 O 0.03590(11) 0.46410(11) 0.2370(2) 0.118(2) Uani 1 2 d S
O2W O 0.0000 0.5000 0.1710(7) 0.230(10) Uani 1 8 d S
O3 O 0.14760(15) 0.35240(15) 0.2010(2) 0.217(5) Uani 1 2 d S
O3W O 0.1619(3) 0.28289(14) 0.21711(14) 0.193(4) Uani 1 2 d S
O4 O 0.11330(13) 0.38670(13) 0.1724(2) 0.128(2) Uani 1 2 d S
O4W O 0.0964(2) 0.4036(2) 0.0964(2) 0.214(8) Uani 1 6 d S
O5 O 0.1767(4) 0.2138(3) 0.2138(3) 0.275(7) Uani 1 2 d S
N1 N 0.1964(4) 0.1964(4) 0.1964(4) 0.163(7) Uani 1 6 d S

loop_
_atom_site_aniso_label
_atom_site_aniso_U_11
_atom_site_aniso_U_22
_atom_site_aniso_U_33
_atom_site_aniso_U_23
_atom_site_aniso_U_13
_atom_site_aniso_U_12
Zn1 0.0739(7) 0.0739(7) 0.0877(12) 0.000 0.000 0.000
Zn2 0.0858(9) 0.0858(9) 0.0892(13) 0.000 0.000 0.000
Zn3 0.0988(7) 0.0988(7) 0.0988(7) 0.0105(5) -0.0105(5) 0.0105(5)
Zn4 0.1093(8) 0.1093(8) 0.1093(8) 0.0134(6) -0.0134(6) 0.0134(6)
C1 0.076(3) 0.076(3) 0.174(10) -0.014(5) 0.014(5) 0.005(4)
C2 0.082(3) 0.082(3) 0.123(7) -0.002(3) 0.002(3) 0.006(4)
C3 0.084(3) 0.084(3) 0.133(7) 0.003(4) -0.003(4) -0.007(4)
C4 0.097(3) 0.097(3) 0.104(6) -0.007(3) 0.007(3) 0.017(5)
C5 0.096(4) 0.096(4) 0.139(8) -0.013(4) 0.013(4) 0.031(4)
C6 0.104(4) 0.104(4) 0.117(7) -0.015(4) 0.015(4) 0.018(5)
C7 0.082(3) 0.082(3) 0.134(7) -0.013(3) 0.013(3) 0.016(4)
C8 0.099(4) 0.099(4) 0.154(10) -0.008(4) 0.008(4) 0.012(5)
C9 0.103(4) 0.103(4) 0.115(7) -0.015(3) 0.015(3) 0.019(6)
C10 0.099(6) 0.112(4) 0.112(4) -0.023(6) 0.015(3) 0.015(3)
C11 0.116(8) 0.134(5) 0.134(5) 0.009(6) 0.008(5) 0.008(5)
O1 0.084(2) 0.084(2) 0.165(6) -0.010(3) 0.010(3) 0.017(3)
O1W 0.156(7) 0.156(7) 0.089(8) 0.000 0.000 0.000
O2 0.103(3) 0.103(3) 0.148(6) 0.004(3) -0.004(3) 0.025(3)
O2W 0.237(15) 0.237(15) 0.22(2) 0.000 0.000 0.000
O3 0.248(8) 0.248(8) 0.154(7) -0.028(3) 0.028(3) 0.154(10)
O3W 0.264(11) 0.157(5) 0.157(5) 0.052(6) 0.007(4) -0.007(4)
O4 0.130(3) 0.130(3) 0.125(5) -0.010(3) 0.010(3) 0.017(4)
O4W 0.214(8) 0.214(8) 0.214(8) 0.057(6) -0.057(6) 0.057(6)
O5 0.335(19) 0.245(8) 0.245(8) 0.026(11) 0.091(9) 0.091(9)
N1 0.163(7) 0.163(7) 0.163(7) 0.032(9) 0.032(9) 0.032(9)

loop_
_atom_type_symbol
_atom_type_description
_atom_type_scat_dispersion_real
_atom_type_scat_dispersion_imag
_atom_type_scat_source
C C 0.0181 0.0091 'International Tables Vol C Tables 4.2.6.8 and 6.1.1.4'
H H 0.0000 0.0000 'International Tables Vol C Tables 4.2.6.8 and 6.1.1.4'
O O 0.0492 0.0322 'International Tables Vol C Tables 4.2.6.8 and 6.1.1.4'
Zn Zn -1.5491 0.6778 'International Tables Vol C Tables 4.2.6.8 and 6.1.1.4'
N N 0.0311 0.0180 'International Tables Vol C Tables 4.2.6.8 and 6.1.1.4'

loop_
_geom_angle_atom_site_label_1
_geom_angle_atom_site_label_2
_geom_angle_atom_site_label_3
_geom_angle
_geom_angle_site_symmetry_1
_geom_angle_site_symmetry_3
O1 Zn1 Zn2 79.9(2) 99_565 .
O1 Zn1 Zn2 79.9(2) . .
O1 Zn1 Zn2 79.9(2) 100 .
O1 Zn1 Zn2 79.9(2) 2_565 .
O1 Zn1 O1 159.7(4) . 2_565
O1 Zn1 O1 88.23(8) 100 2_565
O1 Zn1 O1 88.23(8) 99_565 .
O1 Zn1 O1 88.23(8) 99_565 2_565
O1 Zn1 O1 159.7(4) 99_565 100
O1 Zn1 O1 88.23(8) . 100
O1W Zn1 Zn2 180.000(1) . .
O1W Zn1 O1 100.1(2) . .
O1W Zn1 O1 100.1(2) . 99_565
O1W Zn1 O1 100.1(2) . 2_565
O1W Zn1 O1 100.1(2) . 100
O2 Zn2 Zn1 79.3(2) 2_565 .
O2 Zn2 Zn1 79.3(2) 100 .
O2 Zn2 Zn1 79.3(2) 99_565 .
O2 Zn2 Zn1 79.3(2) . .
O2 Zn2 O2 88.03(9) 2_565 100
O2 Zn2 O2 88.03(9) 99_565 .
O2 Zn2 O2 88.03(9) 99_565 2_565
O2 Zn2 O2 158.6(5) . 2_565
O2 Zn2 O2 158.6(5) 99_565 100
O2 Zn2 O2 88.03(9) . 100
O2 Zn2 O2W 100.7(2) 99_565 .
O2 Zn2 O2W 100.7(2) . .
O2 Zn2 O2W 100.7(2) 100 .
O2 Zn2 O2W 100.7(2) 2_565 .
O2W Zn2 Zn1 180.000(2) . .
O3 Zn3 O3 95.6(4) . 84
O3 Zn3 O3 95.6(4) 30 84
O3 Zn3 O3 95.6(4) 30 .
O3 Zn3 O3W 86.7(3) 30 84
O3 Zn3 O3W 86.7(3) 84 .
O3 Zn3 O3W 176.4(4) . 84
O3 Zn3 O3W 86.7(3) 84 84
O3 Zn3 O3W 86.7(3) . .
O3 Zn3 O3W 86.7(3) 30 30
O3 Zn3 O3W 86.7(3) . 30
O3 Zn3 O3W 176.4(4) 84 30
O3 Zn3 O3W 176.4(4) 30 .
O3W Zn3 O3W 90.8(4) . 84
O3W Zn3 O3W 90.8(4) 30 84
O3W Zn3 O3W 90.8(4) 30 .
O4 Zn4 O4 115.54(17) . 84
O4 Zn4 O4 115.54(17) 30 84
O4 Zn4 O4 115.54(17) 30 .
O4 Zn4 O4W 102.4(2) 84 .
O4 Zn4 O4W 102.4(2) . .
O4 Zn4 O4W 102.4(2) 30 .
O1 C1 C2 116.9(11) . .
O1 C1 O2 125.7(8) . .
O2 C1 C2 117.4(10) . .
C3 C2 C1 119.4(9) . .
C7 C2 C1 121.5(9) . .
C7 C2 C3 119.1(8) . .
C2 C3 H3 120.1 . .
C4 C3 C2 119.8(9) . .
C4 C3 H3 120.1 . .
C3 C4 C8 120.5(9) . .
C5 C4 C3 119.3(8) . .
C5 C4 C8 120.1(8) . .
C4 C5 H5 119.2 . .
C6 C5 C4 121.6(8) . .
C6 C5 H5 119.2 . .
C5 C6 C7 116.2(9) . .
C5 C6 C9 119.8(8) . .
C7 C6 C9 124.0(8) . .
C2 C7 C6 124.0(9) . .
C2 C7 H7 118.0 . .
C6 C7 H7 118.0 . .
O3 C8 C4 118.2(11) . .
O3 C8 O4 123.3(11) . .
O4 C8 C4 118.5(9) . .
C10 C9 C6 118.8(5) 79 .
C10 C9 C6 118.8(5) . .
C10 C9 C10 122.0(11) . 79
C9 C10 C9 117.9(11) . 58
C9 C10 C11 121.0(5) 58 .
C9 C10 C11 121.0(5) . .
C10 C11 H11A 109.5 . .
C10 C11 H11B 109.5 . .
C10 C11 H11C 109.5 . .
H11A C11 H11B 109.5 . .
H11A C11 H11C 109.5 . .
H11B C11 H11C 109.5 . .
C1 O1 Zn1 126.6(7) . .
C1 O2 Zn2 128.5(6) . .
C8 O3 Zn3 154.9(9) . .
C8 O4 Zn4 125.3(7) . .
O5 N1 O5 112.8(14) . 5
O5 N1 O5 112.8(14) 9 5
O5 N1 O5 112.8(14) 9 .

loop_
_geom_bond_atom_site_label_1
_geom_bond_atom_site_label_2
_geom_bond_distance
_geom_bond_site_symmetry_2
Zn1 Zn2 2.980(3) .
Zn1 O1 2.019(6) 100
Zn1 O1 2.019(6) 2_565
Zn1 O1 2.019(6) .
Zn1 O1 2.019(6) 99_565
Zn1 O1W 1.971(12) .
Zn2 O2 1.994(6) 100
Zn2 O2 1.994(6) 2_565
Zn2 O2 1.994(6) .
Zn2 O2 1.994(6) 99_565
Zn2 O2W 2.18(3) .
Zn3 O3 1.968(7) 84
Zn3 O3 1.968(7) .
Zn3 O3 1.968(7) 30
Zn3 O3W 2.117(8) 84
Zn3 O3W 2.117(8) .
Zn3 O3W 2.117(8) 30
Zn4 O4 1.907(7) 84
Zn4 O4 1.907(7) .
Zn4 O4 1.907(7) 30
Zn4 O4W 2.039(14) .
C1 C2 1.485(12) .
C1 O1 1.264(12) .
C1 O2 1.270(12) .
C2 C3 1.410(12) .
C2 C7 1.326(12) .
C3 H3 0.9300 .
C3 C4 1.401(12) .
C4 C5 1.393(12) .
C4 C8 1.475(13) .
C5 H5 0.9300 .
C5 C6 1.391(12) .
C6 C7 1.425(12) .
C6 C9 1.470(13) .
C7 H7 0.9300 .
C8 O3 1.206(11) .
C8 O4 1.264(13) .
C9 C10 1.406(6) 79
C9 C10 1.406(6) .
C10 C9 1.406(6) 58
C10 C11 1.485(13) .
C11 H11A 0.9600 .
C11 H11B 0.9600 .
C11 H11C 0.9600 .
O5 N1 1.216(13) .
N1 O5 1.216(13) 5
N1 O5 1.216(13) 9
